data_4101291
loop_
_publ_author_name
'Deng, Liang'
'Chan, Hoi-Shan'
'Xie, Zuowei'

_publ_section_title
;
 Nickel-mediated regioselective [2 + 2 + 2] cycloaddition of carboryne
 with alkynes.
;
_journal_issue 24
_journal_name_full 'Journal of the American Chemical Society'
_journal_page_first 7728
_journal_page_last 7729
_journal_paper_doi 10.1021/ja061605j
_journal_volume 128
_journal_year 2006
_chemical_formula_sum 'C14 H30 B10'
_chemical_formula_weight 306.48
_chemical_name_systematic
; 
 ? 
;
_space_group_IT_number 14
_symmetry_cell_setting monoclinic
_symmetry_space_group_name_Hall '-P 2ybc'
_symmetry_space_group_name_H-M 'P 1 21/c 1'
_atom_sites_solution_hydrogens geom
_atom_sites_solution_primary direct
_atom_sites_solution_secondary difmap
_audit_creation_method SHELXL-97
_cell_angle_alpha 90.00
_cell_angle_beta 111.667(2)
_cell_angle_gamma 90.00
_cell_formula_units_Z 4
_cell_length_a 9.5798(9)
_cell_length_b 17.5497(16)
_cell_length_c 12.2467(11)
_cell_measurement_temperature 293(2)
_cell_volume 1913.5(3)
_computing_cell_refinement 'Bruker SMART'
_computing_data_collection 'Bruker SMART'
_computing_data_reduction 'Bruker SHELXTL'
_computing_molecular_graphics 'Bruker SHELXTL'
_computing_publication_material 'Bruker SHELXTL'
_computing_structure_refinement 'SHELXL-97 (Sheldrick, 1997)'
_computing_structure_solution 'SHELXS-97 (Sheldrick, 1990)'
_diffrn_ambient_temperature 293(2)
_diffrn_measured_fraction_theta_full 1.000
_diffrn_measured_fraction_theta_max 1.000
_diffrn_measurement_device_type 'CCD area detector'
_diffrn_measurement_method 'phi and omega scans'
_diffrn_radiation_monochromator graphite
_diffrn_radiation_source 'fine-focus sealed tube'
_diffrn_radiation_type MoK\a
_diffrn_radiation_wavelength 0.71073
_diffrn_reflns_av_R_equivalents 0.0649
_diffrn_reflns_av_sigmaI/netI 0.0591
_diffrn_reflns_limit_h_max 11
_diffrn_reflns_limit_h_min -11
_diffrn_reflns_limit_k_max 20
_diffrn_reflns_limit_k_min -9
_diffrn_reflns_limit_l_max 14
_diffrn_reflns_limit_l_min -14
_diffrn_reflns_number 10172
_diffrn_reflns_theta_full 25.01
_diffrn_reflns_theta_max 25.01
_diffrn_reflns_theta_min 2.13
_exptl_absorpt_coefficient_mu 0.051
_exptl_absorpt_correction_T_max 1
_exptl_absorpt_correction_T_min 0.443791
_exptl_absorpt_correction_type SADABS
_exptl_crystal_colour COLORLESS
_exptl_crystal_density_diffrn 1.064
_exptl_crystal_density_method 'not measured'
_exptl_crystal_description BLOCK
_exptl_crystal_F_000 656
_exptl_crystal_size_max 0.40
_exptl_crystal_size_mid 0.20
_exptl_crystal_size_min 0.10
_refine_diff_density_max 0.264
_refine_diff_density_min -0.228
_refine_diff_density_rms 0.051
_refine_ls_extinction_method none
_refine_ls_goodness_of_fit_ref 1.044
_refine_ls_hydrogen_treatment mixed
_refine_ls_matrix_type full
_refine_ls_number_parameters 221
_refine_ls_number_reflns 3378
_refine_ls_number_restraints 0
_refine_ls_restrained_S_all 1.044
_refine_ls_R_factor_all 0.1121
_refine_ls_R_factor_gt 0.0683
_refine_ls_shift/su_max 0.009
_refine_ls_shift/su_mean 0.002
_refine_ls_structure_factor_coef Fsqd
_refine_ls_weighting_details 'calc w=1/[\s^2^(Fo^2^)+(0.0914P)^2^+0.9992P] where P=(Fo^2^+2Fc^2^)/3'
_refine_ls_weighting_scheme calc
_refine_ls_wR_factor_gt 0.1681
_refine_ls_wR_factor_ref 0.2042
_reflns_number_gt 2114
_reflns_number_total 3378
_reflns_threshold_expression >2sigma(I)
_cod_data_source_file ja061605jsi20060308_053953.cif
_cod_data_source_block 3a
_cod_depositor_comments
;
The following automatic conversions were performed:
'_symmetry_cell_setting' value 'Monoclinic' changed to 'monoclinic'
according to '/home/saulius/struct/CIF-dictionaries/cif_core.dic'
dictionary named 'cif_core.dic' version 2.4.1 from 2010-06-29.

Automatic conversion script
Id: cif_fix_enum 1527 2010-12-29 10:47:43Z saulius 
;
_cod_original_sg_symbol_H-M P2(1)/c
_cod_database_code 4101291

loop_
_symmetry_equiv_pos_as_xyz
'x, y, z'
'-x, y+1/2, -z+1/2'
'-x, -y, -z'
'x, -y-1/2, z-1/2'

loop_
_atom_site_label
_atom_site_type_symbol
_atom_site_fract_x
_atom_site_fract_y
_atom_site_fract_z
_atom_site_U_iso_or_equiv
_atom_site_adp_type
_atom_site_occupancy
_atom_site_symmetry_multiplicity
_atom_site_calc_flag
_atom_site_refinement_flags
C1 C 0.1225(3) 0.34702(15) 0.7264(2) 0.0324(6) Uani 1 1 d .
C2 C 0.2460(3) 0.28156(15) 0.7275(2) 0.0327(6) Uani 1 1 d .
C3 C 0.1881(3) 0.20227(15) 0.7008(2) 0.0344(6) Uani 1 1 d .
C4 C 0.0426(3) 0.18647(15) 0.6812(2) 0.0351(6) Uani 1 1 d .
C5 C -0.0670(3) 0.24442(16) 0.6851(2) 0.0367(7) Uani 1 1 d .
C6 C -0.0332(3) 0.31949(15) 0.7023(2) 0.0341(6) Uani 1 1 d .
C7 C 0.3015(3) 0.14250(17) 0.7009(3) 0.0492(8) Uani 1 1 d .
H7A H 0.3854 0.1671 0.6889 0.059 Uiso 1 1 calc R
H7B H 0.2554 0.1078 0.6358 0.059 Uiso 1 1 calc R
C8 C 0.3602(4) 0.0969(2) 0.8152(3) 0.0726(11) Uani 1 1 d .
H8A H 0.4026 0.1311 0.8803 0.109 Uiso 1 1 calc R
H8B H 0.4360 0.0619 0.8128 0.109 Uiso 1 1 calc R
H8C H 0.2790 0.0691 0.8244 0.109 Uiso 1 1 calc R
C9 C -0.0164(3) 0.10689(16) 0.6440(2) 0.0456(7) Uani 1 1 d .
H9A H -0.0883 0.0937 0.6795 0.055 Uiso 1 1 calc R
H9B H 0.0660 0.0708 0.6716 0.055 Uiso 1 1 calc R
C10 C -0.0917(4) 0.1012(2) 0.5104(3) 0.0621(9) Uani 1 1 d .
H10A H -0.1712 0.1379 0.4826 0.093 Uiso 1 1 calc R
H10B H -0.1322 0.0509 0.4892 0.093 Uiso 1 1 calc R
H10C H -0.0189 0.1110 0.4753 0.093 Uiso 1 1 calc R
C11 C -0.2209(3) 0.21750(19) 0.6767(3) 0.0508(8) Uani 1 1 d .
H11A H -0.2530 0.1756 0.6213 0.061 Uiso 1 1 calc R
H11B H -0.2927 0.2587 0.6476 0.061 Uiso 1 1 calc R
C12 C -0.2186(4) 0.1913(2) 0.7968(3) 0.0666(10) Uani 1 1 d .
H12A H -0.1421 0.1534 0.8284 0.100 Uiso 1 1 calc R
H12B H -0.3145 0.1701 0.7879 0.100 Uiso 1 1 calc R
H12C H -0.1977 0.2341 0.8492 0.100 Uiso 1 1 calc R
C13 C -0.1480(3) 0.37985(17) 0.6956(3) 0.0455(7) Uani 1 1 d .
H13A H -0.0964 0.4255 0.7346 0.055 Uiso 1 1 calc R
H13B H -0.2103 0.3622 0.7374 0.055 Uiso 1 1 calc R
C14 C -0.2483(4) 0.3997(2) 0.5697(3) 0.0647(10) Uani 1 1 d .
H14A H -0.1887 0.4222 0.5302 0.097 Uiso 1 1 calc R
H14B H -0.3241 0.4352 0.5707 0.097 Uiso 1 1 calc R
H14C H -0.2954 0.3542 0.5292 0.097 Uiso 1 1 calc R
B3 B 0.1871(3) 0.34679(19) 0.6119(3) 0.0389(8) Uani 1 1 d .
H3 H 0.1182 0.3321 0.5204 0.047 Uiso 1 1 calc R
B4 B 0.1626(4) 0.43294(19) 0.6773(3) 0.0427(8) Uani 1 1 d .
H4 H 0.0769 0.4748 0.6281 0.051 Uiso 1 1 calc R
B5 B 0.2065(4) 0.41601(19) 0.8299(3) 0.0424(8) Uani 1 1 d .
H5 H 0.1488 0.4470 0.8791 0.051 Uiso 1 1 calc R
B6 B 0.2579(3) 0.31990(18) 0.8615(3) 0.0372(7) Uani 1 1 d .
H6 H 0.2344 0.2883 0.9304 0.045 Uiso 1 1 calc R
B7 B 0.3777(4) 0.3201(2) 0.6771(3) 0.0427(8) Uani 1 1 d .
H7 H 0.4332 0.2879 0.6274 0.051 Uiso 1 1 calc R
B8 B 0.3274(4) 0.4168(2) 0.6476(3) 0.0492(9) Uani 1 1 d .
H8 H 0.3509 0.4486 0.5789 0.059 Uiso 1 1 calc R
B9 B 0.3394(4) 0.4608(2) 0.7818(3) 0.0503(9) Uani 1 1 d .
H9 H 0.3701 0.5212 0.8002 0.060 Uiso 1 1 calc R
B10 B 0.3978(4) 0.3900(2) 0.8943(3) 0.0477(9) Uani 1 1 d .
H10 H 0.4669 0.4045 0.9857 0.057 Uiso 1 1 calc R
B11 B 0.4213(3) 0.3034(2) 0.8296(3) 0.0423(8) Uani 1 1 d .
H11 H 0.5048 0.2604 0.8780 0.051 Uiso 1 1 calc R
B12 B 0.4730(4) 0.3901(2) 0.7817(3) 0.0494(9) Uani 1 1 d .
H12 H 0.5913 0.4043 0.8002 0.059 Uiso 1 1 calc R

loop_
_atom_site_aniso_label
_atom_site_aniso_U_11
_atom_site_aniso_U_22
_atom_site_aniso_U_33
_atom_site_aniso_U_23
_atom_site_aniso_U_13
_atom_site_aniso_U_12
C1 0.0299(14) 0.0328(14) 0.0350(14) 0.0029(11) 0.0124(11) 0.0059(12)
C2 0.0262(13) 0.0359(14) 0.0360(14) 0.0018(12) 0.0115(11) 0.0042(12)
C3 0.0357(15) 0.0331(15) 0.0331(14) 0.0026(11) 0.0111(12) 0.0051(12)
C4 0.0359(15) 0.0341(15) 0.0328(14) 0.0038(11) 0.0098(12) -0.0014(12)
C5 0.0283(14) 0.0427(16) 0.0374(15) 0.0013(12) 0.0100(12) -0.0022(13)
C6 0.0301(14) 0.0409(16) 0.0328(14) 0.0009(12) 0.0136(11) 0.0044(12)
C7 0.0461(17) 0.0390(17) 0.065(2) 0.0000(15) 0.0239(16) 0.0098(14)
C8 0.065(2) 0.053(2) 0.087(3) 0.0166(19) 0.015(2) 0.0243(18)
C9 0.0466(17) 0.0400(17) 0.0485(17) -0.0021(13) 0.0156(14) -0.0051(14)
C10 0.069(2) 0.058(2) 0.054(2) -0.0117(16) 0.0165(17) -0.0073(18)
C11 0.0346(16) 0.0544(19) 0.064(2) -0.0022(16) 0.0184(15) -0.0041(15)
C12 0.063(2) 0.074(2) 0.079(3) 0.000(2) 0.045(2) -0.0118(19)
C13 0.0371(15) 0.0494(18) 0.0514(17) -0.0006(14) 0.0181(14) 0.0115(14)
C14 0.056(2) 0.065(2) 0.063(2) 0.0078(17) 0.0089(17) 0.0275(18)
B3 0.0402(18) 0.0456(19) 0.0348(17) 0.0057(14) 0.0184(14) 0.0037(15)
B4 0.0434(19) 0.0365(18) 0.049(2) 0.0085(15) 0.0180(16) 0.0034(15)
B5 0.0469(19) 0.0367(18) 0.0457(19) -0.0080(14) 0.0193(15) -0.0006(16)
B6 0.0338(16) 0.0443(19) 0.0319(16) 0.0015(14) 0.0103(13) 0.0038(15)
B7 0.0352(17) 0.051(2) 0.0490(19) -0.0020(16) 0.0242(15) -0.0019(16)
B8 0.049(2) 0.052(2) 0.052(2) 0.0057(17) 0.0249(17) -0.0062(18)
B9 0.050(2) 0.045(2) 0.056(2) -0.0052(17) 0.0208(17) -0.0121(17)
B10 0.0431(19) 0.053(2) 0.0426(19) -0.0059(16) 0.0106(16) -0.0078(17)
B11 0.0286(16) 0.050(2) 0.0444(19) -0.0005(15) 0.0087(14) 0.0003(15)
B12 0.0382(18) 0.056(2) 0.056(2) -0.0013(18) 0.0195(16) -0.0107(17)

loop_
_atom_type_symbol
_atom_type_description
_atom_type_scat_dispersion_real
_atom_type_scat_dispersion_imag
_atom_type_scat_source
C C 0.0033 0.0016 'International Tables Vol C Tables 4.2.6.8 and 6.1.1.4'
H H 0.0000 0.0000 'International Tables Vol C Tables 4.2.6.8 and 6.1.1.4'
B B 0.0013 0.0007 'International Tables Vol C Tables 4.2.6.8 and 6.1.1.4'

loop_
_geom_angle_atom_site_label_1
_geom_angle_atom_site_label_2
_geom_angle_atom_site_label_3
_geom_angle
C6 C1 C2 116.1(2)
C6 C1 B4 123.5(2)
C2 C1 B4 111.3(2)
C6 C1 B5 122.4(2)
C2 C1 B5 110.2(2)
B4 C1 B5 62.42(18)
C6 C1 B3 118.0(2)
C2 C1 B3 62.22(16)
B4 C1 B3 61.64(18)
B5 C1 B3 112.9(2)
C6 C1 B6 115.9(2)
C2 C1 B6 61.48(16)
B4 C1 B6 112.7(2)
B5 C1 B6 60.90(17)
B3 C1 B6 113.8(2)
C3 C2 C1 116.3(2)
C3 C2 B11 123.4(2)
C1 C2 B11 110.8(2)
C3 C2 B7 123.2(2)
C1 C2 B7 109.9(2)
B11 C2 B7 61.97(18)
C3 C2 B6 117.3(2)
C1 C2 B6 62.22(16)
B11 C2 B6 61.52(17)
B7 C2 B6 112.5(2)
C3 C2 B3 116.9(2)
C1 C2 B3 61.25(16)
B11 C2 B3 112.3(2)
B7 C2 B3 60.99(17)
B6 C2 B3 113.7(2)
C4 C3 C2 120.4(2)
C4 C3 C7 123.5(2)
C2 C3 C7 116.1(2)
C3 C4 C5 123.5(2)
C3 C4 C9 119.2(2)
C5 C4 C9 117.1(2)
C6 C5 C4 123.0(2)
C6 C5 C11 119.0(2)
C4 C5 C11 118.0(2)
C5 C6 C1 120.7(2)
C5 C6 C13 123.2(2)
C1 C6 C13 116.1(2)
C3 C7 C8 112.7(3)
C4 C9 C10 111.1(2)
C5 C11 C12 111.1(2)
C6 C13 C14 113.0(2)
C1 B3 C2 56.53(15)
C1 B3 B8 105.5(2)
C2 B3 B8 105.6(2)
C1 B3 B7 104.7(2)
C2 B3 B7 59.19(16)
B8 B3 B7 60.21(19)
C1 B3 B4 58.89(17)
C2 B3 B4 104.5(2)
B8 B3 B4 60.33(19)
B7 B3 B4 108.1(2)
C1 B4 B3 59.47(17)
C1 B4 B8 105.2(2)
B3 B4 B8 59.46(19)
C1 B4 B9 105.4(2)
B3 B4 B9 108.2(2)
B8 B4 B9 60.4(2)
C1 B4 B5 58.89(17)
B3 B4 B5 108.2(2)
B8 B4 B5 107.8(2)
B9 B4 B5 59.74(19)
C1 B5 B6 60.32(17)
C1 B5 B10 105.8(2)
B6 B5 B10 59.63(19)
C1 B5 B9 105.4(2)
B6 B5 B9 108.8(2)
B10 B5 B9 60.6(2)
C1 B5 B4 58.69(17)
B6 B5 B4 109.2(2)
B10 B5 B4 108.4(2)
B9 B5 B4 59.88(19)
C2 B6 C1 56.30(15)
C2 B6 B10 105.4(2)
C1 B6 B10 105.2(2)
C2 B6 B5 104.4(2)
C1 B6 B5 58.79(17)
B10 B6 B5 60.37(19)
C2 B6 B11 58.92(16)
C1 B6 B11 104.1(2)
B10 B6 B11 60.18(19)
B5 B6 B11 107.9(2)
C2 B7 B3 59.81(16)
C2 B7 B8 105.5(2)
B3 B7 B8 59.55(19)
C2 B7 B12 105.2(2)
B3 B7 B12 108.3(2)
B8 B7 B12 60.6(2)
C2 B7 B11 58.80(16)
B3 B7 B11 108.7(2)
B8 B7 B11 108.3(2)
B12 B7 B11 59.70(19)
B3 B8 B7 60.25(19)
B3 B8 B4 60.21(19)
B7 B8 B4 108.0(2)
B3 B8 B9 108.5(2)
B7 B8 B9 108.0(3)
B4 B8 B9 59.97(19)
B3 B8 B12 108.2(2)
B7 B8 B12 59.7(2)
B4 B8 B12 107.9(2)
B9 B8 B12 60.1(2)
B5 B9 B4 60.37(19)
B5 B9 B8 107.7(2)
B4 B9 B8 59.65(19)
B5 B9 B10 59.55(19)
B4 B9 B10 108.0(2)
B8 B9 B10 107.8(3)
B5 B9 B12 107.1(2)
B4 B9 B12 107.5(2)
B8 B9 B12 59.9(2)
B10 B9 B12 59.7(2)
B6 B10 B5 60.00(18)
B6 B10 B11 60.42(18)
B5 B10 B11 107.8(2)
B6 B10 B12 108.5(2)
B5 B10 B12 107.7(2)
B11 B10 B12 59.8(2)
B6 B10 B9 108.5(2)
B5 B10 B9 59.87(19)
B11 B10 B9 108.0(2)
B12 B10 B9 60.1(2)
C2 B11 B12 105.5(2)
C2 B11 B10 105.3(2)
B12 B11 B10 60.3(2)
C2 B11 B6 59.56(16)
B12 B11 B6 108.1(2)
B10 B11 B6 59.39(18)
C2 B11 B7 59.23(17)
B12 B11 B7 59.72(19)
B10 B11 B7 108.0(2)
B6 B11 B7 108.7(2)
B11 B12 B7 60.58(19)
B11 B12 B10 59.87(19)
B7 B12 B10 108.3(2)
B11 B12 B8 108.2(2)
B7 B12 B8 59.7(2)
B10 B12 B8 108.2(2)
B11 B12 B9 108.1(2)
B7 B12 B9 107.8(2)
B10 B12 B9 60.2(2)
B8 B12 B9 60.0(2)

loop_
_geom_bond_atom_site_label_1
_geom_bond_atom_site_label_2
_geom_bond_distance
C1 C6 1.490(3)
C1 C2 1.645(3)
C1 B4 1.719(4)
C1 B5 1.722(4)
C1 B3 1.729(4)
C1 B6 1.750(4)
C2 C3 1.489(4)
C2 B11 1.726(4)
C2 B7 1.734(4)
C2 B6 1.738(4)
C2 B3 1.745(4)
C3 C4 1.354(4)
C3 C7 1.510(4)
C4 C5 1.474(4)
C4 C9 1.512(4)
C5 C6 1.354(4)
C5 C11 1.516(4)
C6 C13 1.507(4)
C7 C8 1.528(4)
C9 C10 1.528(4)
C11 C12 1.533(4)
C13 C14 1.525(4)
B3 B8 1.753(5)
B3 B7 1.766(4)
B3 B4 1.766(5)
B4 B8 1.769(5)
B4 B9 1.774(5)
B4 B5 1.783(5)
B5 B6 1.760(5)
B5 B10 1.766(5)
B5 B9 1.772(5)
B6 B10 1.753(5)
B6 B11 1.771(4)
B7 B8 1.765(5)
B7 B12 1.766(5)
B7 B11 1.781(5)
B8 B9 1.781(5)
B8 B12 1.781(5)
B9 B10 1.784(5)
B9 B12 1.784(5)
B10 B11 1.767(5)
B10 B12 1.776(5)
B11 B12 1.766(5)
